data_7121727
loop_
_publ_author_name
'Hanke, Felix'
'Pugh, Chloe J.'
'Kay, Ellis F.'
'Taylor, Joshua B.'
'Todd, Stephen M.'
'Robertson, Craig M.'
'Slater, Benjamin J.'
'Steiner, Alexander'

_publ_section_title
;
 The simplest supramolecular helix.
;
_journal_issue 47
_journal_name_full 'Chemical communications (Cambridge, England)'
_journal_page_first 6012
_journal_page_last 6015
_journal_paper_doi 10.1039/c8cc03295e
_journal_volume 54
_journal_year 2018
_chemical_formula_moiety 'C12 H27 N'
_chemical_formula_sum 'C12 H27 N'
_chemical_formula_weight 185.34
_chemical_name_common dihexylamine
_chemical_name_systematic dihexylamine
_space_group_crystal_system orthorhombic
_space_group_IT_number 57
_space_group_name_Hall '-P 2c 2b'
_space_group_name_H-M_alt 'P b c m'
_symmetry_space_group_name_Hall '-P 2c 2b'
_symmetry_space_group_name_H-M 'P b c m'
_audit_block_doi 10.5517/ccdc.csd.cc1z9prq
_audit_creation_method SHELXL-2014/7
_audit_update_record
;
2018-02-28 deposited with the CCDC.
2018-05-24 downloaded from the CCDC.
;
_cell_angle_alpha 90
_cell_angle_beta 90
_cell_angle_gamma 90
_cell_formula_units_Z 4
_cell_length_a 4.856(4)
_cell_length_b 7.056(6)
_cell_length_c 36.24(3)
_cell_measurement_reflns_used 405
_cell_measurement_temperature 100(2)
_cell_measurement_theta_max 52.595
_cell_measurement_theta_min 4.496
_cell_volume 1241.7(18)
_computing_cell_refinement 'Bruker Apex'
_computing_data_collection 'Bruker Apex'
_computing_data_reduction 'Bruker Apex'
_computing_structure_refinement 'SHELXL-2014/7 (Sheldrick, 2014)'
_diffrn_ambient_temperature 100(2)
_diffrn_measured_fraction_theta_full 0.947
_diffrn_measured_fraction_theta_max 0.937
_diffrn_measurement_device_type 'Bruker Smart Apex'
_diffrn_measurement_method \w-scans
_diffrn_radiation_type MoK\a
_diffrn_radiation_wavelength 0.71073
_diffrn_reflns_av_R_equivalents 0.0527
_diffrn_reflns_av_unetI/netI 0.0675
_diffrn_reflns_Laue_measured_fraction_full 0.947
_diffrn_reflns_Laue_measured_fraction_max 0.937
_diffrn_reflns_limit_h_max 5
_diffrn_reflns_limit_h_min -3
_diffrn_reflns_limit_k_max 8
_diffrn_reflns_limit_k_min -3
_diffrn_reflns_limit_l_max 45
_diffrn_reflns_limit_l_min -43
_diffrn_reflns_number 3226
_diffrn_reflns_point_group_measured_fraction_full 0.947
_diffrn_reflns_point_group_measured_fraction_max 0.937
_diffrn_reflns_theta_full 25.242
_diffrn_reflns_theta_max 26.431
_diffrn_reflns_theta_min 2.248
_diffrn_source sealed-tube
_exptl_absorpt_coefficient_mu 0.056
_exptl_absorpt_correction_T_max 0.7454
_exptl_absorpt_correction_T_min 0.5632
_exptl_absorpt_correction_type multi-scan
_exptl_absorpt_process_details SADABS
_exptl_crystal_colour colourless
_exptl_crystal_density_diffrn 0.991
_exptl_crystal_description cylinder
_exptl_crystal_F_000 424
_exptl_crystal_recrystallization_method 'From the Melt'
_exptl_crystal_size_rad 0.25
_refine_diff_density_max 0.246
_refine_diff_density_min -0.159
_refine_diff_density_rms 0.044
_refine_ls_extinction_method none
_refine_ls_goodness_of_fit_ref 0.994
_refine_ls_hydrogen_treatment mixed
_refine_ls_matrix_type full
_refine_ls_number_parameters 65
_refine_ls_number_reflns 1216
_refine_ls_number_restraints 0
_refine_ls_restrained_S_all 0.994
_refine_ls_R_factor_all 0.1049
_refine_ls_R_factor_gt 0.0476
_refine_ls_shift/su_max 0.001
_refine_ls_shift/su_mean 0.000
_refine_ls_structure_factor_coef Fsqd
_refine_ls_weighting_details 'w=1/[\s^2^(Fo^2^)+(0.0502P)^2^] where P=(Fo^2^+2Fc^2^)/3'
_refine_ls_weighting_scheme calc
_refine_ls_wR_factor_gt 0.1136
_refine_ls_wR_factor_ref 0.1421
_reflns_Friedel_coverage 0.000
_reflns_number_gt 595
_reflns_number_total 1216
_reflns_threshold_expression 'I > 2\s(I)'
_cod_data_source_file c8cc03295e2.cif
_cod_data_source_block dihexylamine_100K_0m
_cod_depositor_comments 'Adding full bibliography for 7121726--7121736.cif.'
_cod_original_cell_volume 1241.9(19)
_cod_database_code 7121727
_shelx_shelxl_version_number 2014/7
_shelx_space_group_comment
;
The symmetry employed for this shelxl refinement is uniquely defined
by the following loop, which should always be used as a source of
symmetry information in preference to the above space-group names.
They are only intended as comments.
;

loop_
_space_group_symop_operation_xyz
'x, y, z'
'-x, -y, z+1/2'
'-x, y+1/2, -z+1/2'
'x, -y+1/2, -z'
'-x, -y, -z'
'x, y, -z-1/2'
'x, -y-1/2, z-1/2'
'-x, y-1/2, z'

loop_
_atom_site_label
_atom_site_type_symbol
_atom_site_fract_x
_atom_site_fract_y
_atom_site_fract_z
_atom_site_U_iso_or_equiv
_atom_site_adp_type
_atom_site_occupancy
_atom_site_site_symmetry_order
_atom_site_calc_flag
_atom_site_refinement_flags_posn
_atom_site_refinement_flags_adp
_atom_site_refinement_flags_occupancy
N1 N 0.8304(4) 0.0609(3) 0.2500 0.0179(5) Uani 1 2 d S T P
H1 H 0.827(5) -0.056(3) 0.2500 0.024(7) Uiso 1 2 d S . P
C1 C 0.6961(3) 0.1323(2) 0.28340(3) 0.0164(4) Uani 1 1 d . . .
H1A H 0.4969 0.1031 0.2823 0.020 Uiso 1 1 calc R U .
H1B H 0.7168 0.2718 0.2845 0.020 Uiso 1 1 calc R U .
C2 C 0.8179(4) 0.0452(2) 0.31810(3) 0.0155(4) Uani 1 1 d . . .
H2A H 1.0189 0.0686 0.3185 0.019 Uiso 1 1 calc R U .
H2B H 0.7887 -0.0936 0.3175 0.019 Uiso 1 1 calc R U .
C3 C 0.6903(3) 0.1255(2) 0.35324(3) 0.0160(4) Uani 1 1 d . . .
H3A H 0.7202 0.2643 0.3537 0.019 Uiso 1 1 calc R U .
H3B H 0.4891 0.1030 0.3527 0.019 Uiso 1 1 calc R U .
C4 C 0.8077(3) 0.0395(2) 0.38845(3) 0.0157(4) Uani 1 1 d . . .
H4A H 1.0091 0.0609 0.3890 0.019 Uiso 1 1 calc R U .
H4B H 0.7758 -0.0990 0.3881 0.019 Uiso 1 1 calc R U .
C5 C 0.6808(3) 0.1225(2) 0.42339(4) 0.0190(4) Uani 1 1 d . . .
H5A H 0.4791 0.1023 0.4227 0.023 Uiso 1 1 calc R U .
H5B H 0.7144 0.2608 0.4238 0.023 Uiso 1 1 calc R U .
C6 C 0.7961(3) 0.0350(2) 0.45872(4) 0.0263(5) Uani 1 1 d . . .
H6A H 0.7086 0.0943 0.4802 0.039 Uiso 1 1 calc R U .
H6B H 0.9955 0.0561 0.4598 0.039 Uiso 1 1 calc R U .
H6C H 0.7584 -0.1014 0.4589 0.039 Uiso 1 1 calc R U .

loop_
_atom_site_aniso_label
_atom_site_aniso_U_11
_atom_site_aniso_U_22
_atom_site_aniso_U_33
_atom_site_aniso_U_23
_atom_site_aniso_U_13
_atom_site_aniso_U_12
N1 0.0181(13) 0.0204(12) 0.0152(9) 0.000 0.000 0.0028(11)
C1 0.0131(10) 0.0197(8) 0.0165(7) -0.0018(7) -0.0002(7) 0.0002(8)
C2 0.0127(10) 0.0167(9) 0.0170(8) 0.0001(6) -0.0010(7) -0.0001(9)
C3 0.0132(10) 0.0170(9) 0.0177(7) -0.0006(6) -0.0001(7) 0.0007(9)
C4 0.0120(10) 0.0179(8) 0.0173(7) 0.0002(6) 0.0000(7) 0.0010(8)
C5 0.0176(10) 0.0222(9) 0.0174(7) -0.0001(7) 0.0003(7) -0.0009(9)
C6 0.0300(12) 0.0303(10) 0.0186(8) -0.0016(7) -0.0001(8) -0.0002(10)

loop_
_atom_type_symbol
_atom_type_description
_atom_type_scat_dispersion_real
_atom_type_scat_dispersion_imag
_atom_type_scat_source
C C 0.0033 0.0016 'International Tables Vol C Tables 4.2.6.8 and 6.1.1.4'
H H 0.0000 0.0000 'International Tables Vol C Tables 4.2.6.8 and 6.1.1.4'
N N 0.0061 0.0033 'International Tables Vol C Tables 4.2.6.8 and 6.1.1.4'

loop_
_citation_id
_citation_doi
_citation_year
1 10.1039/C8CC03295E 2018

loop_
_geom_angle_atom_site_label_1
_geom_angle_atom_site_label_2
_geom_angle_atom_site_label_3
_geom_angle
_geom_angle_site_symmetry_1
C1 N1 C1 111.51(19) 6_556
N1 C1 C2 111.81(15) .
C1 C2 C3 112.48(15) .
C4 C3 C2 113.52(14) .
C3 C4 C5 113.04(14) .
C4 C5 C6 113.13(14) .

loop_
_geom_bond_atom_site_label_1
_geom_bond_atom_site_label_2
_geom_bond_distance
_geom_bond_site_symmetry_2
N1 C1 1.464(2) 6_556
N1 C1 1.465(2) .
C1 C2 1.519(2) .
C2 C3 1.526(2) .
C3 C4 1.524(2) .
C4 C5 1.525(2) .
C5 C6 1.528(2) .
